data_4131267
loop_
_publ_author_name
'Wang, Shuai'
'McCrea-Hendrick, Madison L'
'Weinstein, Cory M.'
'Caputo, Christine A.'
'Hoppe, Elke'
'Fettinger, James C.'
'Olmstead, Marilyn M.'
'Power, Philip P.'

_publ_section_title
;
 Dynamic Behavior and Isomerization Equilibria of Distannenes Synthesized
 by Tin Hydride/Olefin Insertions: Characterization of the Elusive
 Monohydrido Bridged Isomer.
;
_journal_issue 19
_journal_name_full 'Journal of the American Chemical Society'
_journal_page_first 6586
_journal_page_last 6595
_journal_paper_doi 10.1021/jacs.7b02269
_journal_volume 139
_journal_year 2017
_chemical_formula_moiety 'C62 H80 Sn2, C7 H8'
_chemical_formula_sum 'C69 H88 Sn2'
_chemical_formula_weight 1154.77
_chemical_name_common Sn(C6H3-2,6(2,6-i-Pr2C6H3)2)(CH3)2Sn(C6H3-2,6(2,6-i-Pr2C6H3)2)(CH3).toluene
_space_group_crystal_system monoclinic
_space_group_IT_number 14
_space_group_name_Hall '-P 2ybc'
_space_group_name_H-M_alt 'P 1 21/c 1'
_atom_sites_solution_hydrogens geom
_atom_sites_solution_primary dual
_atom_sites_solution_secondary difmap
_audit_creation_method SHELXL-2016/6
_cell_angle_alpha 90
_cell_angle_beta 95.711(2)
_cell_angle_gamma 90
_cell_formula_units_Z 4
_cell_length_a 16.9165(10)
_cell_length_b 14.5926(8)
_cell_length_c 24.5953(13)
_cell_measurement_reflns_used 9517
_cell_measurement_temperature 100(2)
_cell_measurement_theta_max 27.51
_cell_measurement_theta_min 2.40
_cell_volume 6041.4(6)
_computing_cell_refinement 'SAINT (Bruker, 2013)'
_computing_data_collection 'Apex3 (Bruker, 2016)'
_computing_data_reduction 'SAINT (Bruker, 2013)'
_computing_publication_material 'SHELXL-2016/6 (Sheldrick, 2016)'
_computing_structure_refinement 'SHELXL-2016/6 (Sheldrick, 2016)'
_computing_structure_solution 'SHELXT (Sheldrick, 2015)'
_diffrn_ambient_temperature 100(2)
_diffrn_detector_area_resol_mean 10.47
_diffrn_measured_fraction_theta_full 0.999
_diffrn_measured_fraction_theta_max 0.998
_diffrn_measurement_device_type 'Bruker Kappa DUO'
_diffrn_measurement_method '\f and \w'
_diffrn_radiation_type MoK\a
_diffrn_radiation_wavelength 0.71073
_diffrn_reflns_av_R_equivalents 0.0354
_diffrn_reflns_av_unetI/netI 0.0166
_diffrn_reflns_Laue_measured_fraction_full 0.999
_diffrn_reflns_Laue_measured_fraction_max 0.998
_diffrn_reflns_limit_h_max 21
_diffrn_reflns_limit_h_min -21
_diffrn_reflns_limit_k_max 18
_diffrn_reflns_limit_k_min -18
_diffrn_reflns_limit_l_max 31
_diffrn_reflns_limit_l_min -29
_diffrn_reflns_number 150117
_diffrn_reflns_point_group_measured_fraction_full 0.999
_diffrn_reflns_point_group_measured_fraction_max 0.998
_diffrn_reflns_theta_full 25.242
_diffrn_reflns_theta_max 27.539
_diffrn_reflns_theta_min 2.404
_diffrn_source microsource
_exptl_absorpt_coefficient_mu 0.865
_exptl_absorpt_correction_T_max 0.746
_exptl_absorpt_correction_T_min 0.714
_exptl_absorpt_correction_type multi-scan
_exptl_absorpt_process_details 'SADABS (Sheldrick, 2015)'
_exptl_crystal_colour green
_exptl_crystal_density_diffrn 1.270
_exptl_crystal_description block
_exptl_crystal_F_000 2408
_exptl_crystal_size_max 0.352
_exptl_crystal_size_mid 0.250
_exptl_crystal_size_min 0.124
_refine_diff_density_max 5.267
_refine_diff_density_min -1.367
_refine_diff_density_rms 0.095
_refine_ls_extinction_method none
_refine_ls_goodness_of_fit_ref 1.020
_refine_ls_hydrogen_treatment constr
_refine_ls_matrix_type full
_refine_ls_number_parameters 659
_refine_ls_number_reflns 13874
_refine_ls_number_restraints 0
_refine_ls_restrained_S_all 1.020
_refine_ls_R_factor_all 0.0445
_refine_ls_R_factor_gt 0.0373
_refine_ls_shift/su_max 0.001
_refine_ls_shift/su_mean 0.000
_refine_ls_structure_factor_coef Fsqd
_refine_ls_weighting_details 'w=1/[\s^2^(Fo^2^)+(0.0419P)^2^+17.8844P] where P=(Fo^2^+2Fc^2^)/3'
_refine_ls_weighting_scheme calc
_refine_ls_wR_factor_gt 0.0912
_refine_ls_wR_factor_ref 0.0960
_reflns_Friedel_coverage 0.000
_reflns_number_gt 12105
_reflns_number_total 13874
_reflns_threshold_expression 'I > 2\s(I)'
_cod_data_source_file ja7b02269_si_002.cif
_cod_data_source_block vw115
_cod_original_sg_symbol_H-M 'P 21/c'
_cod_database_code 4131267
_shelx_shelxl_version_number 2016/6
_shelx_space_group_comment
;
The symmetry employed for this shelxl refinement is uniquely defined
by the following loop, which should always be used as a source of
symmetry information in preference to the above space-group names.
They are only intended as comments.
;
_shelx_estimated_absorpt_t_min 0.750
_shelx_estimated_absorpt_t_max 0.900

loop_
_space_group_symop_operation_xyz
'x, y, z'
'-x, y+1/2, -z+1/2'
'-x, -y, -z'
'x, -y-1/2, z-1/2'

loop_
_atom_site_label
_atom_site_type_symbol
_atom_site_fract_x
_atom_site_fract_y
_atom_site_fract_z
_atom_site_U_iso_or_equiv
_atom_site_adp_type
_atom_site_occupancy
_atom_site_site_symmetry_order
_atom_site_calc_flag
_atom_site_refinement_flags_posn
_atom_site_refinement_flags_adp
Sn1 Sn 0.33196(2) 0.25549(2) 0.38845(2) 0.01368(5) Uani 1 1 d . .
Sn2 Sn 0.18855(2) 0.26516(2) 0.31796(2) 0.01471(5) Uani 1 1 d . .
C1 C 0.43817(14) 0.32948(16) 0.36841(10) 0.0109(4) Uani 1 1 d . .
C2 C 0.51202(14) 0.32047(17) 0.39990(10) 0.0113(5) Uani 1 1 d . .
C3 C 0.57495(15) 0.37913(18) 0.39165(10) 0.0139(5) Uani 1 1 d . .
H3 H 0.624185 0.372580 0.413498 0.017 Uiso 1 1 calc R U
C4 C 0.56639(15) 0.44690(18) 0.35190(10) 0.0136(5) Uani 1 1 d . .
H4 H 0.608923 0.487737 0.347228 0.016 Uiso 1 1 calc R U
C5 C 0.49513(15) 0.45442(17) 0.31905(10) 0.0122(5) Uani 1 1 d . .
H5 H 0.489662 0.499421 0.291020 0.015 Uiso 1 1 calc R U
C6 C 0.43122(14) 0.39660(16) 0.32667(10) 0.0097(4) Uani 1 1 d . .
C7 C 0.35939(14) 0.40595(16) 0.28560(10) 0.0106(4) Uani 1 1 d . .
C8 C 0.30557(15) 0.47846(17) 0.28858(10) 0.0130(5) Uani 1 1 d . .
C9 C 0.24520(16) 0.49037(19) 0.24576(11) 0.0183(5) Uani 1 1 d . .
H9 H 0.208892 0.539792 0.247094 0.022 Uiso 1 1 calc R U
C10 C 0.23780(17) 0.4313(2) 0.20171(11) 0.0209(6) Uani 1 1 d . .
H10 H 0.197307 0.440801 0.172631 0.025 Uiso 1 1 calc R U
C11 C 0.28953(17) 0.3581(2) 0.20003(11) 0.0198(5) Uani 1 1 d . .
H11 H 0.282798 0.316285 0.170330 0.024 Uiso 1 1 calc R U
C12 C 0.35129(16) 0.34468(17) 0.24109(11) 0.0149(5) Uani 1 1 d . .
C13 C 0.41246(17) 0.27028(19) 0.23510(12) 0.0203(6) Uani 1 1 d . .
H13 H 0.441537 0.259259 0.271939 0.024 Uiso 1 1 calc R U
C14 C 0.4728(2) 0.3046(2) 0.19723(15) 0.0328(7) Uani 1 1 d . .
H14A H 0.445383 0.318420 0.161177 0.049 Uiso 1 1 calc R U
H14B H 0.512916 0.257096 0.193616 0.049 Uiso 1 1 calc R U
H14C H 0.498689 0.360133 0.212682 0.049 Uiso 1 1 calc R U
C15 C 0.3753(2) 0.1791(2) 0.21466(14) 0.0314(7) Uani 1 1 d . .
H15A H 0.333811 0.161307 0.237740 0.047 Uiso 1 1 calc R U
H15B H 0.416365 0.131559 0.216371 0.047 Uiso 1 1 calc R U
H15C H 0.351853 0.186163 0.176816 0.047 Uiso 1 1 calc R U
C16 C 0.31295(16) 0.54659(18) 0.33545(11) 0.0178(5) Uani 1 1 d . .
H16 H 0.351869 0.521224 0.364891 0.021 Uiso 1 1 calc R U
C17 C 0.3453(2) 0.6382(2) 0.31729(15) 0.0317(7) Uani 1 1 d . .
H17A H 0.397483 0.628607 0.304050 0.048 Uiso 1 1 calc R U
H17B H 0.350625 0.680657 0.348293 0.048 Uiso 1 1 calc R U
H17C H 0.308717 0.663996 0.287863 0.048 Uiso 1 1 calc R U
C18 C 0.23417(19) 0.5614(2) 0.35974(13) 0.0292(7) Uani 1 1 d . .
H18A H 0.195834 0.589780 0.332292 0.044 Uiso 1 1 calc R U
H18B H 0.242702 0.601687 0.391669 0.044 Uiso 1 1 calc R U
H18C H 0.213480 0.502281 0.370820 0.044 Uiso 1 1 calc R U
C19 C 0.52866(14) 0.24493(16) 0.44149(10) 0.0118(5) Uani 1 1 d . .
C20 C 0.56166(15) 0.16195(18) 0.42464(11) 0.0162(5) Uani 1 1 d . .
C21 C 0.57618(17) 0.09196(18) 0.46287(12) 0.0212(6) Uani 1 1 d . .
H21 H 0.597501 0.035456 0.451869 0.025 Uiso 1 1 calc R U
C22 C 0.56015(17) 0.10314(19) 0.51648(12) 0.0218(6) Uani 1 1 d . .
H22 H 0.569481 0.054204 0.541772 0.026 Uiso 1 1 calc R U
C23 C 0.53051(17) 0.18566(18) 0.53327(11) 0.0187(5) Uani 1 1 d . .
H23 H 0.521038 0.193517 0.570413 0.022 Uiso 1 1 calc R U
C24 C 0.51431(15) 0.25755(17) 0.49640(11) 0.0133(5) Uani 1 1 d . .
C25 C 0.48531(16) 0.34895(17) 0.51658(11) 0.0156(5) Uani 1 1 d . .
H25 H 0.452094 0.378927 0.485666 0.019 Uiso 1 1 calc R U
C26 C 0.55576(18) 0.41198(19) 0.53382(12) 0.0207(6) Uani 1 1 d . .
H26A H 0.593396 0.379993 0.560147 0.031 Uiso 1 1 calc R U
H26B H 0.536647 0.467486 0.550731 0.031 Uiso 1 1 calc R U
H26C H 0.582328 0.428796 0.501615 0.031 Uiso 1 1 calc R U
C27 C 0.43465(19) 0.3396(2) 0.56471(12) 0.0252(6) Uani 1 1 d . .
H27A H 0.395789 0.290286 0.557100 0.038 Uiso 1 1 calc R U
H27B H 0.406740 0.397373 0.569714 0.038 Uiso 1 1 calc R U
H27C H 0.469068 0.325165 0.598037 0.038 Uiso 1 1 calc R U
C28 C 0.58523(18) 0.1492(2) 0.36685(12) 0.0243(6) Uani 1 1 d . .
H28 H 0.558775 0.198522 0.343415 0.029 Uiso 1 1 calc R U
C29 C 0.5589(2) 0.0567(3) 0.34161(16) 0.0421(9) Uani 1 1 d . .
H29A H 0.586039 0.007065 0.362853 0.063 Uiso 1 1 calc R U
H29B H 0.572611 0.053988 0.303846 0.063 Uiso 1 1 calc R U
H29C H 0.501358 0.049962 0.341982 0.063 Uiso 1 1 calc R U
C30 C 0.6752(2) 0.1607(3) 0.36652(16) 0.0408(9) Uani 1 1 d . .
H30A H 0.690940 0.221475 0.380664 0.061 Uiso 1 1 calc R U
H30B H 0.689465 0.154505 0.329048 0.061 Uiso 1 1 calc R U
H30C H 0.702612 0.113510 0.389623 0.061 Uiso 1 1 calc R U
C31 C 0.11847(14) 0.14901(16) 0.34713(10) 0.0108(4) Uani 1 1 d . .
C32 C 0.09951(14) 0.07901(17) 0.30855(10) 0.0116(5) Uani 1 1 d . .
C33 C 0.03937(16) 0.01618(18) 0.31550(11) 0.0153(5) Uani 1 1 d . .
H33 H 0.027587 -0.030612 0.289075 0.018 Uiso 1 1 calc R U
C34 C -0.00350(16) 0.02128(18) 0.36065(11) 0.0170(5) Uani 1 1 d . .
H34 H -0.044523 -0.021671 0.365189 0.020 Uiso 1 1 calc R U
C35 C 0.01414(15) 0.08976(18) 0.39914(10) 0.0147(5) Uani 1 1 d . .
H35 H -0.014906 0.093334 0.430205 0.018 Uiso 1 1 calc R U
C36 C 0.07421(14) 0.15356(17) 0.39267(10) 0.0116(5) Uani 1 1 d . .
C37 C 0.08495(15) 0.23135(17) 0.43246(10) 0.0137(5) Uani 1 1 d . .
C38 C 0.04607(17) 0.31483(19) 0.41912(11) 0.0190(5) Uani 1 1 d . .
C39 C 0.05405(19) 0.3866(2) 0.45711(13) 0.0251(6) Uani 1 1 d . .
H39 H 0.029210 0.443783 0.448270 0.030 Uiso 1 1 calc R U
C40 C 0.09750(19) 0.3753(2) 0.50723(13) 0.0250(6) Uani 1 1 d . .
H40 H 0.101983 0.424491 0.532658 0.030 Uiso 1 1 calc R U
C41 C 0.13452(17) 0.2927(2) 0.52052(11) 0.0205(6) Uani 1 1 d . .
H41 H 0.163881 0.285604 0.555242 0.025 Uiso 1 1 calc R U
C42 C 0.12947(15) 0.21953(18) 0.48376(10) 0.0146(5) Uani 1 1 d . .
C43 C 0.16935(16) 0.12876(19) 0.50009(11) 0.0165(5) Uani 1 1 d . .
H43 H 0.177821 0.094530 0.465925 0.020 Uiso 1 1 calc R U
C44 C 0.11534(18) 0.0707(2) 0.53296(13) 0.0246(6) Uani 1 1 d . .
H44A H 0.105325 0.103560 0.566347 0.037 Uiso 1 1 calc R U
H44B H 0.141367 0.012144 0.542669 0.037 Uiso 1 1 calc R U
H44C H 0.064834 0.059358 0.510869 0.037 Uiso 1 1 calc R U
C45 C 0.25011(18) 0.1393(2) 0.53379(12) 0.0259(6) Uani 1 1 d . .
H45A H 0.284301 0.179358 0.514336 0.039 Uiso 1 1 calc R U
H45B H 0.275172 0.078988 0.539176 0.039 Uiso 1 1 calc R U
H45C H 0.242461 0.166243 0.569379 0.039 Uiso 1 1 calc R U
C46 C -0.00968(18) 0.3247(2) 0.36694(12) 0.0245(6) Uani 1 1 d . .
H46 H 0.005207 0.276691 0.340771 0.029 Uiso 1 1 calc R U
C47 C -0.0035(2) 0.4176(2) 0.33929(15) 0.0375(8) Uani 1 1 d . .
H47A H -0.020272 0.465865 0.363335 0.056 Uiso 1 1 calc R U
H47B H -0.037899 0.418192 0.304787 0.056 Uiso 1 1 calc R U
H47C H 0.051629 0.428352 0.331967 0.056 Uiso 1 1 calc R U
C48 C -0.0959(2) 0.3060(3) 0.37887(14) 0.0354(8) Uani 1 1 d . .
H48A H -0.099088 0.245323 0.395641 0.053 Uiso 1 1 calc R U
H48B H -0.130842 0.307859 0.344634 0.053 Uiso 1 1 calc R U
H48C H -0.112555 0.352774 0.403910 0.053 Uiso 1 1 calc R U
C49 C 0.14123(15) 0.07265(17) 0.25752(10) 0.0129(5) Uani 1 1 d . .
C50 C 0.11315(15) 0.12594(18) 0.21142(10) 0.0154(5) Uani 1 1 d . .
C51 C 0.14761(18) 0.1128(2) 0.16271(11) 0.0227(6) Uani 1 1 d . .
H51 H 0.130254 0.149031 0.131714 0.027 Uiso 1 1 calc R U
C52 C 0.20618(18) 0.0484(2) 0.15869(12) 0.0262(6) Uani 1 1 d . .
H52 H 0.227821 0.039533 0.124894 0.031 Uiso 1 1 calc R U
C53 C 0.23355(17) -0.0032(2) 0.20366(12) 0.0237(6) Uani 1 1 d . .
H53 H 0.274078 -0.047432 0.200531 0.028 Uiso 1 1 calc R U
C54 C 0.20241(16) 0.00863(19) 0.25383(11) 0.0175(5) Uani 1 1 d . .
C55 C 0.23304(17) -0.0507(2) 0.30227(12) 0.0223(6) Uani 1 1 d . .
H55 H 0.214939 -0.022509 0.335948 0.027 Uiso 1 1 calc R U
C56 C 0.32380(19) -0.0559(3) 0.30984(15) 0.0347(8) Uani 1 1 d . .
H56A H 0.342946 -0.087185 0.278416 0.052 Uiso 1 1 calc R U
H56B H 0.340742 -0.090041 0.343292 0.052 Uiso 1 1 calc R U
H56C H 0.345862 0.006214 0.312659 0.052 Uiso 1 1 calc R U
C57 C 0.1974(2) -0.1473(2) 0.29643(16) 0.0360(8) Uani 1 1 d . .
H57A H 0.139319 -0.143229 0.293564 0.054 Uiso 1 1 calc R U
H57B H 0.216195 -0.183942 0.328525 0.054 Uiso 1 1 calc R U
H57C H 0.213950 -0.176357 0.263479 0.054 Uiso 1 1 calc R U
C58 C 0.04338(16) 0.19177(18) 0.21279(11) 0.0177(5) Uani 1 1 d . .
H58 H 0.040185 0.209858 0.251728 0.021 Uiso 1 1 calc R U
C59 C 0.0527(2) 0.2794(2) 0.18000(13) 0.0284(7) Uani 1 1 d . .
H59A H 0.101841 0.310664 0.193982 0.043 Uiso 1 1 calc R U
H59B H 0.007274 0.319801 0.183550 0.043 Uiso 1 1 calc R U
H59C H 0.055057 0.263798 0.141431 0.043 Uiso 1 1 calc R U
C60 C -0.03537(17) 0.1448(2) 0.19236(14) 0.0264(6) Uani 1 1 d . .
H60A H -0.033828 0.125961 0.154243 0.040 Uiso 1 1 calc R U
H60B H -0.079379 0.187792 0.194898 0.040 Uiso 1 1 calc R U
H60C H -0.043093 0.090832 0.214920 0.040 Uiso 1 1 calc R U
C61 C 0.36249(16) 0.12320(18) 0.42347(12) 0.0186(5) Uani 1 1 d . .
H61A H 0.313812 0.089086 0.428391 0.028 Uiso 1 1 calc R U
H61B H 0.393497 0.131328 0.458975 0.028 Uiso 1 1 calc R U
H61C H 0.394048 0.089039 0.398979 0.028 Uiso 1 1 calc R U
C62 C 0.29105(18) 0.3532(2) 0.44681(12) 0.0225(6) Uani 1 1 d . .
H62A H 0.318035 0.411976 0.443321 0.034 Uiso 1 1 calc R U
H62B H 0.303207 0.329537 0.483999 0.034 Uiso 1 1 calc R U
H62C H 0.233549 0.361768 0.439291 0.034 Uiso 1 1 calc R U
C63 C 0.7817(2) 0.3872(3) 0.49188(15) 0.0393(8) Uani 1 1 d . .
H63A H 0.775647 0.384150 0.451879 0.059 Uiso 1 1 calc R U
H63B H 0.822455 0.432533 0.503903 0.059 Uiso 1 1 calc R U
H63C H 0.731016 0.405111 0.504914 0.059 Uiso 1 1 calc R U
C64 C 0.80615(18) 0.2947(2) 0.51485(12) 0.0276(7) Uani 1 1 d . .
C65 C 0.75019(19) 0.2275(2) 0.52156(14) 0.0317(7) Uani 1 1 d . .
H65 H 0.695640 0.240363 0.511489 0.038 Uiso 1 1 calc R U
C66 C 0.7719(2) 0.1415(3) 0.54277(17) 0.0425(9) Uani 1 1 d . .
H66 H 0.732341 0.096605 0.546865 0.051 Uiso 1 1 calc R U
C67 C 0.8508(2) 0.1215(3) 0.55781(16) 0.0433(9) Uani 1 1 d . .
H67 H 0.865796 0.063455 0.572963 0.052 Uiso 1 1 calc R U
C68 C 0.9072(2) 0.1870(3) 0.55052(15) 0.0447(10) Uani 1 1 d . .
H68 H 0.961769 0.173150 0.559872 0.054 Uiso 1 1 calc R U
C69 C 0.8859(2) 0.2730(3) 0.52971(14) 0.0397(9) Uani 1 1 d . .
H69 H 0.925864 0.317479 0.525536 0.048 Uiso 1 1 calc R U

loop_
_atom_site_aniso_label
_atom_site_aniso_U_11
_atom_site_aniso_U_22
_atom_site_aniso_U_33
_atom_site_aniso_U_23
_atom_site_aniso_U_13
_atom_site_aniso_U_12
Sn1 0.01108(9) 0.01314(9) 0.01633(9) 0.00485(6) -0.00116(6) -0.00251(6)
Sn2 0.01167(9) 0.01399(9) 0.01802(10) 0.00400(6) -0.00075(7) -0.00339(6)
C1 0.0107(11) 0.0092(11) 0.0126(11) 0.0000(9) 0.0013(9) 0.0003(8)
C2 0.0125(11) 0.0112(11) 0.0102(11) -0.0008(9) 0.0004(9) 0.0011(9)
C3 0.0106(11) 0.0168(12) 0.0136(12) -0.0010(9) -0.0020(9) 0.0006(9)
C4 0.0109(11) 0.0161(12) 0.0143(12) -0.0012(9) 0.0036(9) -0.0044(9)
C5 0.0144(12) 0.0111(11) 0.0113(11) 0.0014(9) 0.0020(9) -0.0005(9)
C6 0.0095(11) 0.0107(11) 0.0088(11) -0.0017(8) 0.0007(9) 0.0012(8)
C7 0.0094(11) 0.0108(11) 0.0113(11) 0.0020(9) -0.0009(9) -0.0016(9)
C8 0.0124(11) 0.0123(11) 0.0141(12) 0.0010(9) -0.0002(9) -0.0007(9)
C9 0.0145(12) 0.0199(13) 0.0197(13) 0.0045(10) -0.0015(10) 0.0031(10)
C10 0.0176(13) 0.0274(15) 0.0162(13) 0.0063(11) -0.0058(10) -0.0034(11)
C11 0.0227(14) 0.0230(14) 0.0126(12) -0.0014(10) -0.0030(10) -0.0035(11)
C12 0.0173(12) 0.0137(12) 0.0133(12) 0.0001(9) 0.0005(10) -0.0013(10)
C13 0.0240(14) 0.0176(13) 0.0188(13) -0.0066(10) -0.0013(11) 0.0034(11)
C14 0.0280(16) 0.0289(17) 0.043(2) -0.0124(14) 0.0127(14) 0.0020(13)
C15 0.0420(19) 0.0168(14) 0.0353(18) -0.0066(12) 0.0034(15) -0.0011(13)
C16 0.0203(13) 0.0151(12) 0.0173(13) -0.0030(10) -0.0025(10) 0.0073(10)
C17 0.0423(19) 0.0140(14) 0.0382(19) -0.0051(13) 0.0010(15) 0.0001(13)
C18 0.0278(16) 0.0354(17) 0.0244(15) -0.0049(13) 0.0025(12) 0.0146(13)
C19 0.0089(11) 0.0103(11) 0.0152(12) -0.0002(9) -0.0041(9) -0.0008(8)
C20 0.0139(12) 0.0138(12) 0.0194(13) -0.0025(10) -0.0055(10) 0.0024(9)
C21 0.0202(13) 0.0093(12) 0.0321(16) -0.0017(11) -0.0066(12) 0.0034(10)
C22 0.0247(14) 0.0125(12) 0.0265(15) 0.0073(11) -0.0064(12) -0.0006(10)
C23 0.0235(14) 0.0157(12) 0.0159(13) 0.0037(10) -0.0028(10) -0.0033(10)
C24 0.0139(12) 0.0105(11) 0.0150(12) 0.0013(9) -0.0015(9) -0.0035(9)
C25 0.0210(13) 0.0118(12) 0.0140(12) -0.0002(9) 0.0019(10) -0.0011(10)
C26 0.0282(15) 0.0137(12) 0.0189(13) -0.0023(10) -0.0039(11) -0.0026(11)
C27 0.0321(16) 0.0247(15) 0.0197(14) -0.0006(11) 0.0074(12) -0.0002(12)
C28 0.0260(15) 0.0235(14) 0.0230(15) -0.0076(12) 0.0003(12) 0.0074(12)
C29 0.041(2) 0.045(2) 0.040(2) -0.0263(17) 0.0045(16) -0.0033(17)
C30 0.0319(18) 0.051(2) 0.041(2) -0.0167(17) 0.0134(16) -0.0019(16)
C31 0.0088(10) 0.0110(11) 0.0122(11) 0.0026(9) -0.0003(9) -0.0001(8)
C32 0.0113(11) 0.0123(11) 0.0111(11) 0.0021(9) 0.0007(9) -0.0004(9)
C33 0.0178(12) 0.0146(12) 0.0135(12) -0.0006(9) 0.0008(10) -0.0045(10)
C34 0.0170(13) 0.0174(13) 0.0168(13) 0.0018(10) 0.0032(10) -0.0077(10)
C35 0.0165(12) 0.0169(12) 0.0110(12) 0.0033(9) 0.0035(10) -0.0022(10)
C36 0.0117(11) 0.0125(11) 0.0104(11) 0.0026(9) -0.0003(9) 0.0009(9)
C37 0.0155(12) 0.0133(12) 0.0128(12) 0.0002(9) 0.0032(9) -0.0023(9)
C38 0.0229(14) 0.0170(13) 0.0181(13) 0.0041(10) 0.0073(11) 0.0029(10)
C39 0.0318(16) 0.0143(13) 0.0307(16) 0.0008(11) 0.0108(13) 0.0028(11)
C40 0.0300(16) 0.0207(14) 0.0259(15) -0.0093(12) 0.0102(12) -0.0053(12)
C41 0.0227(14) 0.0260(14) 0.0134(13) -0.0056(11) 0.0042(10) -0.0048(11)
C42 0.0155(12) 0.0174(12) 0.0114(12) 0.0002(10) 0.0036(9) -0.0027(10)
C43 0.0171(12) 0.0213(13) 0.0110(12) 0.0036(10) 0.0014(10) 0.0002(10)
C44 0.0254(15) 0.0248(15) 0.0244(15) 0.0096(12) 0.0062(12) -0.0007(12)
C45 0.0240(15) 0.0347(17) 0.0180(14) 0.0056(12) -0.0034(11) 0.0005(12)
C46 0.0289(15) 0.0250(15) 0.0200(14) 0.0065(11) 0.0037(12) 0.0092(12)
C47 0.045(2) 0.0329(18) 0.0354(19) 0.0196(15) 0.0101(16) 0.0161(16)
C48 0.0255(16) 0.050(2) 0.0304(17) 0.0106(15) 0.0007(13) 0.0081(15)
C49 0.0123(11) 0.0138(11) 0.0127(12) -0.0040(9) 0.0022(9) -0.0053(9)
C50 0.0165(12) 0.0176(12) 0.0122(12) -0.0017(10) 0.0012(10) -0.0075(10)
C51 0.0262(15) 0.0282(15) 0.0140(13) 0.0005(11) 0.0032(11) -0.0100(12)
C52 0.0267(15) 0.0357(17) 0.0180(14) -0.0058(12) 0.0113(12) -0.0097(13)
C53 0.0183(13) 0.0255(15) 0.0289(16) -0.0099(12) 0.0101(12) -0.0032(11)
C54 0.0144(12) 0.0185(13) 0.0196(13) -0.0049(10) 0.0011(10) -0.0040(10)
C55 0.0210(14) 0.0216(14) 0.0240(15) -0.0015(11) 0.0005(11) 0.0053(11)
C56 0.0226(16) 0.041(2) 0.0389(19) -0.0041(15) -0.0035(14) 0.0075(14)
C57 0.0375(19) 0.0231(16) 0.046(2) 0.0059(14) -0.0029(16) 0.0036(14)
C58 0.0197(13) 0.0173(13) 0.0151(12) 0.0034(10) -0.0032(10) -0.0036(10)
C59 0.0322(17) 0.0228(15) 0.0288(16) 0.0101(12) -0.0050(13) -0.0040(13)
C60 0.0191(14) 0.0217(14) 0.0367(17) 0.0009(12) -0.0054(12) -0.0035(11)
C61 0.0182(13) 0.0132(12) 0.0240(14) 0.0051(10) -0.0002(11) -0.0018(10)
C62 0.0234(14) 0.0195(13) 0.0266(15) 0.0032(11) 0.0117(12) -0.0013(11)
C63 0.0340(19) 0.048(2) 0.0361(19) 0.0075(16) 0.0062(15) -0.0067(16)
C64 0.0223(15) 0.0439(19) 0.0168(14) -0.0058(13) 0.0032(11) 0.0012(13)
C65 0.0214(15) 0.0369(18) 0.0345(18) -0.0043(14) -0.0079(13) 0.0032(13)
C66 0.037(2) 0.0355(19) 0.052(2) -0.0045(17) -0.0130(17) 0.0011(15)
C67 0.045(2) 0.042(2) 0.039(2) -0.0126(17) -0.0148(17) 0.0171(17)
C68 0.0265(17) 0.075(3) 0.0303(18) -0.0141(18) -0.0073(14) 0.0214(19)
C69 0.0214(16) 0.071(3) 0.0269(17) -0.0065(17) 0.0025(13) -0.0048(17)

loop_
_atom_type_symbol
_atom_type_description
_atom_type_scat_dispersion_real
_atom_type_scat_dispersion_imag
_atom_type_scat_source
C C 0.0033 0.0016 'International Tables Vol C Tables 4.2.6.8 and 6.1.1.4'
H H 0.0000 0.0000 'International Tables Vol C Tables 4.2.6.8 and 6.1.1.4'
Sn Sn -0.6537 1.4246 'International Tables Vol C Tables 4.2.6.8 and 6.1.1.4'

loop_
_geom_angle_atom_site_label_1
_geom_angle_atom_site_label_2
_geom_angle_atom_site_label_3
_geom_angle
C61 Sn1 C62 113.63(11)
C61 Sn1 C1 111.19(10)
C62 Sn1 C1 98.44(10)
C61 Sn1 Sn2 116.38(7)
C62 Sn1 Sn2 93.52(8)
C1 Sn1 Sn2 120.47(6)
C31 Sn2 Sn1 102.43(6)
C2 C1 C6 117.9(2)
C2 C1 Sn1 122.12(17)
C6 C1 Sn1 119.52(17)
C3 C2 C1 120.7(2)
C3 C2 C19 116.9(2)
C1 C2 C19 122.4(2)
C4 C3 C2 120.8(2)
C4 C3 H3 119.6
C2 C3 H3 119.6
C5 C4 C3 119.4(2)
C5 C4 H4 120.3
C3 C4 H4 120.3
C4 C5 C6 120.9(2)
C4 C5 H5 119.6
C6 C5 H5 119.6
C5 C6 C1 120.3(2)
C5 C6 C7 116.0(2)
C1 C6 C7 123.5(2)
C8 C7 C12 120.4(2)
C8 C7 C6 121.2(2)
C12 C7 C6 118.2(2)
C7 C8 C9 118.8(2)
C7 C8 C16 121.9(2)
C9 C8 C16 119.2(2)
C10 C9 C8 120.9(3)
C10 C9 H9 119.5
C8 C9 H9 119.5
C9 C10 C11 119.8(2)
C9 C10 H10 120.1
C11 C10 H10 120.1
C10 C11 C12 121.2(3)
C10 C11 H11 119.4
C12 C11 H11 119.4
C11 C12 C7 118.8(2)
C11 C12 C13 120.0(2)
C7 C12 C13 121.0(2)
C12 C13 C14 109.1(2)
C12 C13 C15 113.0(2)
C14 C13 C15 111.1(2)
C12 C13 H13 107.8
C14 C13 H13 107.8
C15 C13 H13 107.8
C13 C14 H14A 109.5
C13 C14 H14B 109.5
H14A C14 H14B 109.5
C13 C14 H14C 109.5
H14A C14 H14C 109.5
H14B C14 H14C 109.5
C13 C15 H15A 109.5
C13 C15 H15B 109.5
H15A C15 H15B 109.5
C13 C15 H15C 109.5
H15A C15 H15C 109.5
H15B C15 H15C 109.5
C8 C16 C17 110.8(2)
C8 C16 C18 112.4(2)
C17 C16 C18 110.0(2)
C8 C16 H16 107.8
C17 C16 H16 107.8
C18 C16 H16 107.8
C16 C17 H17A 109.5
C16 C17 H17B 109.5
H17A C17 H17B 109.5
C16 C17 H17C 109.5
H17A C17 H17C 109.5
H17B C17 H17C 109.5
C16 C18 H18A 109.5
C16 C18 H18B 109.5
H18A C18 H18B 109.5
C16 C18 H18C 109.5
H18A C18 H18C 109.5
H18B C18 H18C 109.5
C24 C19 C20 120.3(2)
C24 C19 C2 121.0(2)
C20 C19 C2 118.6(2)
C21 C20 C19 118.6(3)
C21 C20 C28 119.6(2)
C19 C20 C28 121.7(2)
C22 C21 C20 121.3(3)
C22 C21 H21 119.4
C20 C21 H21 119.4
C21 C22 C23 119.9(3)
C21 C22 H22 120.0
C23 C22 H22 120.0
C22 C23 C24 120.9(3)
C22 C23 H23 119.5
C24 C23 H23 119.5
C23 C24 C19 118.9(2)
C23 C24 C25 119.7(2)
C19 C24 C25 121.3(2)
C24 C25 C26 110.5(2)
C24 C25 C27 113.4(2)
C26 C25 C27 108.6(2)
C24 C25 H25 108.1
C26 C25 H25 108.1
C27 C25 H25 108.1
C25 C26 H26A 109.5
C25 C26 H26B 109.5
H26A C26 H26B 109.5
C25 C26 H26C 109.5
H26A C26 H26C 109.5
H26B C26 H26C 109.5
C25 C27 H27A 109.5
C25 C27 H27B 109.5
H27A C27 H27B 109.5
C25 C27 H27C 109.5
H27A C27 H27C 109.5
H27B C27 H27C 109.5
C20 C28 C30 110.1(3)
C20 C28 C29 113.1(3)
C30 C28 C29 110.1(3)
C20 C28 H28 107.8
C30 C28 H28 107.8
C29 C28 H28 107.8
C28 C29 H29A 109.5
C28 C29 H29B 109.5
H29A C29 H29B 109.5
C28 C29 H29C 109.5
H29A C29 H29C 109.5
H29B C29 H29C 109.5
C28 C30 H30A 109.5
C28 C30 H30B 109.5
H30A C30 H30B 109.5
C28 C30 H30C 109.5
H30A C30 H30C 109.5
H30B C30 H30C 109.5
C32 C31 C36 117.8(2)
C32 C31 Sn2 115.30(17)
C36 C31 Sn2 124.19(18)
C33 C32 C31 121.0(2)
C33 C32 C49 118.1(2)
C31 C32 C49 120.8(2)
C34 C33 C32 120.6(2)
C34 C33 H33 119.7
C32 C33 H33 119.7
C33 C34 C35 119.4(2)
C33 C34 H34 120.3
C35 C34 H34 120.3
C34 C35 C36 120.7(2)
C34 C35 H35 119.6
C36 C35 H35 119.6
C35 C36 C31 120.6(2)
C35 C36 C37 118.2(2)
C31 C36 C37 121.0(2)
C38 C37 C42 120.6(2)
C38 C37 C36 118.7(2)
C42 C37 C36 120.6(2)
C39 C38 C37 118.7(3)
C39 C38 C46 120.2(3)
C37 C38 C46 120.9(3)
C40 C39 C38 120.9(3)
C40 C39 H39 119.5
C38 C39 H39 119.5
C39 C40 C41 120.2(3)
C39 C40 H40 119.9
C41 C40 H40 119.9
C40 C41 C42 121.1(3)
C40 C41 H41 119.4
C42 C41 H41 119.4
C41 C42 C37 118.5(3)
C41 C42 C43 119.9(2)
C37 C42 C43 121.6(2)
C42 C43 C45 113.8(2)
C42 C43 C44 110.4(2)
C45 C43 C44 108.4(2)
C42 C43 H43 108.0
C45 C43 H43 108.0
C44 C43 H43 108.0
C43 C44 H44A 109.5
C43 C44 H44B 109.5
H44A C44 H44B 109.5
C43 C44 H44C 109.5
H44A C44 H44C 109.5
H44B C44 H44C 109.5
C43 C45 H45A 109.5
C43 C45 H45B 109.5
H45A C45 H45B 109.5
C43 C45 H45C 109.5
H45A C45 H45C 109.5
H45B C45 H45C 109.5
C38 C46 C47 113.3(3)
C38 C46 C48 110.0(2)
C47 C46 C48 110.5(3)
C38 C46 H46 107.6
C47 C46 H46 107.6
C48 C46 H46 107.6
C46 C47 H47A 109.5
C46 C47 H47B 109.5
H47A C47 H47B 109.5
C46 C47 H47C 109.5
H47A C47 H47C 109.5
H47B C47 H47C 109.5
C46 C48 H48A 109.5
C46 C48 H48B 109.5
H48A C48 H48B 109.5
C46 C48 H48C 109.5
H48A C48 H48C 109.5
H48B C48 H48C 109.5
C54 C49 C50 120.3(2)
C54 C49 C32 120.4(2)
C50 C49 C32 119.1(2)
C51 C50 C49 118.4(3)
C51 C50 C58 119.7(2)
C49 C50 C58 121.8(2)
C52 C51 C50 121.4(3)
C52 C51 H51 119.3
C50 C51 H51 119.3
C51 C52 C53 120.1(3)
C51 C52 H52 119.9
C53 C52 H52 119.9
C52 C53 C54 120.9(3)
C52 C53 H53 119.6
C54 C53 H53 119.6
C53 C54 C49 118.9(3)
C53 C54 C55 119.4(3)
C49 C54 C55 121.6(2)
C54 C55 C56 112.5(3)
C54 C55 C57 110.5(2)
C56 C55 C57 110.3(3)
C54 C55 H55 107.8
C56 C55 H55 107.8
C57 C55 H55 107.8
C55 C56 H56A 109.5
C55 C56 H56B 109.5
H56A C56 H56B 109.5
C55 C56 H56C 109.5
H56A C56 H56C 109.5
H56B C56 H56C 109.5
C55 C57 H57A 109.5
C55 C57 H57B 109.5
H57A C57 H57B 109.5
C55 C57 H57C 109.5
H57A C57 H57C 109.5
H57B C57 H57C 109.5
C50 C58 C59 113.2(2)
C50 C58 C60 111.1(2)
C59 C58 C60 109.4(2)
C50 C58 H58 107.6
C59 C58 H58 107.6
C60 C58 H58 107.6
C58 C59 H59A 109.5
C58 C59 H59B 109.5
H59A C59 H59B 109.5
C58 C59 H59C 109.5
H59A C59 H59C 109.5
H59B C59 H59C 109.5
C58 C60 H60A 109.5
C58 C60 H60B 109.5
H60A C60 H60B 109.5
C58 C60 H60C 109.5
H60A C60 H60C 109.5
H60B C60 H60C 109.5
Sn1 C61 H61A 109.5
Sn1 C61 H61B 109.5
H61A C61 H61B 109.5
Sn1 C61 H61C 109.5
H61A C61 H61C 109.5
H61B C61 H61C 109.5
Sn1 C62 H62A 109.5
Sn1 C62 H62B 109.5
H62A C62 H62B 109.5
Sn1 C62 H62C 109.5
H62A C62 H62C 109.5
H62B C62 H62C 109.5
C64 C63 H63A 109.5
C64 C63 H63B 109.5
H63A C63 H63B 109.5
C64 C63 H63C 109.5
H63A C63 H63C 109.5
H63B C63 H63C 109.5
C65 C64 C69 117.6(3)
C65 C64 C63 120.9(3)
C69 C64 C63 121.5(3)
C64 C65 C66 121.6(3)
C64 C65 H65 119.2
C66 C65 H65 119.2
C67 C66 C65 120.2(4)
C67 C66 H66 119.9
C65 C66 H66 119.9
C68 C67 C66 118.9(4)
C68 C67 H67 120.5
C66 C67 H67 120.5
C67 C68 C69 121.1(3)
C67 C68 H68 119.4
C69 C68 H68 119.4
C68 C69 C64 120.6(4)
C68 C69 H69 119.7
C64 C69 H69 119.7

loop_
_geom_bond_atom_site_label_1
_geom_bond_atom_site_label_2
_geom_bond_distance
Sn1 C61 2.156(3)
Sn1 C62 2.183(3)
Sn1 C1 2.194(2)
Sn1 Sn2 2.8415(3)
Sn2 C31 2.228(2)
C1 C2 1.409(3)
C1 C6 1.415(3)
C2 C3 1.396(3)
C2 C19 1.511(3)
C3 C4 1.388(4)
C3 H3 0.9500
C4 C5 1.387(3)
C4 H4 0.9500
C5 C6 1.399(3)
C5 H5 0.9500
C6 C7 1.507(3)
C7 C8 1.403(3)
C7 C12 1.410(3)
C8 C9 1.403(4)
C8 C16 1.518(4)
C9 C10 1.381(4)
C9 H9 0.9500
C10 C11 1.383(4)
C10 H10 0.9500
C11 C12 1.393(4)
C11 H11 0.9500
C12 C13 1.517(4)
C13 C14 1.533(4)
C13 C15 1.535(4)
C13 H13 1.0000
C14 H14A 0.9800
C14 H14B 0.9800
C14 H14C 0.9800
C15 H15A 0.9800
C15 H15B 0.9800
C15 H15C 0.9800
C16 C17 1.528(4)
C16 C18 1.529(4)
C16 H16 1.0000
C17 H17A 0.9800
C17 H17B 0.9800
C17 H17C 0.9800
C18 H18A 0.9800
C18 H18B 0.9800
C18 H18C 0.9800
C19 C24 1.408(4)
C19 C20 1.413(3)
C20 C21 1.393(4)
C20 C28 1.525(4)
C21 C22 1.382(4)
C21 H21 0.9500
C22 C23 1.383(4)
C22 H22 0.9500
C23 C24 1.396(4)
C23 H23 0.9500
C24 C25 1.521(3)
C25 C26 1.532(4)
C25 C27 1.535(4)
C25 H25 1.0000
C26 H26A 0.9800
C26 H26B 0.9800
C26 H26C 0.9800
C27 H27A 0.9800
C27 H27B 0.9800
C27 H27C 0.9800
C28 C30 1.531(5)
C28 C29 1.532(4)
C28 H28 1.0000
C29 H29A 0.9800
C29 H29B 0.9800
C29 H29C 0.9800
C30 H30A 0.9800
C30 H30B 0.9800
C30 H30C 0.9800
C31 C32 1.409(3)
C31 C36 1.409(3)
C32 C33 1.393(3)
C32 C49 1.503(3)
C33 C34 1.387(4)
C33 H33 0.9500
C34 C35 1.388(4)
C34 H34 0.9500
C35 C36 1.399(3)
C35 H35 0.9500
C36 C37 1.498(3)
C37 C38 1.408(4)
C37 C42 1.414(4)
C38 C39 1.401(4)
C38 C46 1.522(4)
C39 C40 1.381(5)
C39 H39 0.9500
C40 C41 1.383(4)
C40 H40 0.9500
C41 C42 1.396(4)
C41 H41 0.9500
C42 C43 1.522(4)
C43 C45 1.533(4)
C43 C44 1.534(4)
C43 H43 1.0000
C44 H44A 0.9800
C44 H44B 0.9800
C44 H44C 0.9800
C45 H45A 0.9800
C45 H45B 0.9800
C45 H45C 0.9800
C46 C47 1.525(4)
C46 C48 1.540(4)
C46 H46 1.0000
C47 H47A 0.9800
C47 H47B 0.9800
C47 H47C 0.9800
C48 H48A 0.9800
C48 H48B 0.9800
C48 H48C 0.9800
C49 C54 1.404(4)
C49 C50 1.417(4)
C50 C51 1.397(4)
C50 C58 1.525(4)
C51 C52 1.376(5)
C51 H51 0.9500
C52 C53 1.380(5)
C52 H52 0.9500
C53 C54 1.400(4)
C53 H53 0.9500
C54 C55 1.522(4)
C55 C56 1.530(4)
C55 C57 1.534(4)
C55 H55 1.0000
C56 H56A 0.9800
C56 H56B 0.9800
C56 H56C 0.9800
C57 H57A 0.9800
C57 H57B 0.9800
C57 H57C 0.9800
C58 C59 1.528(4)
C58 C60 1.537(4)
C58 H58 1.0000
C59 H59A 0.9800
C59 H59B 0.9800
C59 H59C 0.9800
C60 H60A 0.9800
C60 H60B 0.9800
C60 H60C 0.9800
C61 H61A 0.9800
C61 H61B 0.9800
C61 H61C 0.9800
C62 H62A 0.9800
C62 H62B 0.9800
C62 H62C 0.9800
C63 C64 1.506(5)
C63 H63A 0.9800
C63 H63B 0.9800
C63 H63C 0.9800
C64 C65 1.383(5)
C64 C69 1.398(5)
C65 C66 1.394(5)
C65 H65 0.9500
C66 C67 1.379(5)
C66 H66 0.9500
C67 C68 1.375(6)
C67 H67 0.9500
C68 C69 1.390(6)
C68 H68 0.9500
C69 H69 0.9500

loop_
_geom_torsion_atom_site_label_1
_geom_torsion_atom_site_label_2
_geom_torsion_atom_site_label_3
_geom_torsion_atom_site_label_4
_geom_torsion
C6 C1 C2 C3 3.0(4)
Sn1 C1 C2 C3 -169.51(18)
C6 C1 C2 C19 -173.6(2)
Sn1 C1 C2 C19 13.9(3)
C1 C2 C3 C4 -0.7(4)
C19 C2 C3 C4 176.1(2)
C2 C3 C4 C5 -1.9(4)
C3 C4 C5 C6 2.0(4)
C4 C5 C6 C1 0.3(4)
C4 C5 C6 C7 -175.1(2)
C2 C1 C6 C5 -2.8(3)
Sn1 C1 C6 C5 169.89(18)
C2 C1 C6 C7 172.3(2)
Sn1 C1 C6 C7 -15.1(3)
C5 C6 C7 C8 -78.0(3)
C1 C6 C7 C8 106.8(3)
C5 C6 C7 C12 96.4(3)
C1 C6 C7 C12 -78.9(3)
C12 C7 C8 C9 -1.9(4)
C6 C7 C8 C9 172.4(2)
C12 C7 C8 C16 -179.2(2)
C6 C7 C8 C16 -4.9(4)
C7 C8 C9 C10 0.9(4)
C16 C8 C9 C10 178.3(3)
C8 C9 C10 C11 1.3(4)
C9 C10 C11 C12 -2.5(4)
C10 C11 C12 C7 1.6(4)
C10 C11 C12 C13 -173.2(3)
C8 C7 C12 C11 0.7(4)
C6 C7 C12 C11 -173.7(2)
C8 C7 C12 C13 175.4(2)
C6 C7 C12 C13 1.0(4)
C11 C12 C13 C14 79.2(3)
C7 C12 C13 C14 -95.5(3)
C11 C12 C13 C15 -44.9(4)
C7 C12 C13 C15 140.4(3)
C7 C8 C16 C17 104.8(3)
C9 C8 C16 C17 -72.5(3)
C7 C8 C16 C18 -131.6(3)
C9 C8 C16 C18 51.1(3)
C3 C2 C19 C24 92.5(3)
C1 C2 C19 C24 -90.9(3)
C3 C2 C19 C20 -85.4(3)
C1 C2 C19 C20 91.3(3)
C24 C19 C20 C21 2.8(4)
C2 C19 C20 C21 -179.3(2)
C24 C19 C20 C28 -174.2(2)
C2 C19 C20 C28 3.7(4)
C19 C20 C21 C22 -1.1(4)
C28 C20 C21 C22 176.0(3)
C20 C21 C22 C23 -1.2(4)
C21 C22 C23 C24 1.8(4)
C22 C23 C24 C19 0.0(4)
C22 C23 C24 C25 -177.2(2)
C20 C19 C24 C23 -2.3(4)
C2 C19 C24 C23 179.9(2)
C20 C19 C24 C25 174.8(2)
C2 C19 C24 C25 -2.9(4)
C23 C24 C25 C26 90.1(3)
C19 C24 C25 C26 -87.1(3)
C23 C24 C25 C27 -32.0(3)
C19 C24 C25 C27 150.8(2)
C21 C20 C28 C30 -76.3(4)
C19 C20 C28 C30 100.7(3)
C21 C20 C28 C29 47.3(4)
C19 C20 C28 C29 -135.7(3)
C36 C31 C32 C33 -0.4(4)
Sn2 C31 C32 C33 -162.48(19)
C36 C31 C32 C49 176.9(2)
Sn2 C31 C32 C49 14.8(3)
C31 C32 C33 C34 0.2(4)
C49 C32 C33 C34 -177.2(2)
C32 C33 C34 C35 -0.1(4)
C33 C34 C35 C36 0.3(4)
C34 C35 C36 C31 -0.5(4)
C34 C35 C36 C37 173.9(2)
C32 C31 C36 C35 0.6(4)
Sn2 C31 C36 C35 160.93(19)
C32 C31 C36 C37 -173.7(2)
Sn2 C31 C36 C37 -13.4(3)
C35 C36 C37 C38 -93.5(3)
C31 C36 C37 C38 80.9(3)
C35 C36 C37 C42 82.8(3)
C31 C36 C37 C42 -102.8(3)
C42 C37 C38 C39 1.6(4)
C36 C37 C38 C39 177.9(2)
C42 C37 C38 C46 -172.8(2)
C36 C37 C38 C46 3.5(4)
C37 C38 C39 C40 -1.6(4)
C46 C38 C39 C40 172.9(3)
C38 C39 C40 C41 0.5(5)
C39 C40 C41 C42 0.5(4)
C40 C41 C42 C37 -0.5(4)
C40 C41 C42 C43 -178.6(3)
C38 C37 C42 C41 -0.6(4)
C36 C37 C42 C41 -176.9(2)
C38 C37 C42 C43 177.5(2)
C36 C37 C42 C43 1.2(4)
C41 C42 C43 C45 -38.5(3)
C37 C42 C43 C45 143.4(3)
C41 C42 C43 C44 83.6(3)
C37 C42 C43 C44 -94.5(3)
C39 C38 C46 C47 43.9(4)
C37 C38 C46 C47 -141.8(3)
C39 C38 C46 C48 -80.4(4)
C37 C38 C46 C48 94.0(3)
C33 C32 C49 C54 -81.2(3)
C31 C32 C49 C54 101.4(3)
C33 C32 C49 C50 92.9(3)
C31 C32 C49 C50 -84.4(3)
C54 C49 C50 C51 0.2(4)
C32 C49 C50 C51 -173.9(2)
C54 C49 C50 C58 176.1(2)
C32 C49 C50 C58 1.9(4)
C49 C50 C51 C52 1.5(4)
C58 C50 C51 C52 -174.5(3)
C50 C51 C52 C53 -1.6(4)
C51 C52 C53 C54 0.1(4)
C52 C53 C54 C49 1.5(4)
C52 C53 C54 C55 178.9(3)
C50 C49 C54 C53 -1.6(4)
C32 C49 C54 C53 172.4(2)
C50 C49 C54 C55 -179.0(2)
C32 C49 C54 C55 -5.0(4)
C53 C54 C55 C56 47.1(4)
C49 C54 C55 C56 -135.6(3)
C53 C54 C55 C57 -76.6(3)
C49 C54 C55 C57 100.7(3)
C51 C50 C58 C59 -40.5(3)
C49 C50 C58 C59 143.7(3)
C51 C50 C58 C60 83.1(3)
C49 C50 C58 C60 -92.8(3)
C69 C64 C65 C66 0.5(5)
C63 C64 C65 C66 180.0(3)
C64 C65 C66 C67 0.2(6)
C65 C66 C67 C68 -1.3(6)
C66 C67 C68 C69 1.7(6)
C67 C68 C69 C64 -1.0(5)
C65 C64 C69 C68 -0.1(5)
C63 C64 C69 C68 -179.6(3)
